data_4317997
loop_
_publ_author_name
'Dongwhan Lee'
'Stephen J. Lippard'

_publ_section_title
;
 Modeling Dioxygen-Activating Centers in Non-Heme Diiron Enzymes:
 Carboxylate Shifts in Diiron(II) Complexes Supported by Sterically
 Hindered Carboxylate Ligands
;
_journal_name_full 'Inorganic Chemistry'
_journal_page_first 2704
_journal_page_last 2719
_journal_paper_doi 10.1021/ic020186y
_journal_volume 41
_journal_year 2002
_chemical_formula_sum 'C70.25 H58 Cl2 Fe N O6 Tl'
_chemical_formula_weight 1343.30
_chemical_name_common '[FeTl(m-O2CArTol)3(C5H5N)]'
_chemical_name_systematic
;
   ?
;
_space_group_IT_number 2
_symmetry_cell_setting triclinic
_symmetry_space_group_name_Hall '-P 1'
_symmetry_space_group_name_H-M 'P -1'
_atom_sites_solution_hydrogens geom
_atom_sites_solution_primary direct
_atom_sites_solution_secondary difmap
_audit_creation_method SHELXL-97
_cell_angle_alpha 68.759(14)
_cell_angle_beta 78.926(14)
_cell_angle_gamma 85.259(12)
_cell_formula_units_Z 4
_cell_length_a 11.097(2)
_cell_length_b 23.499(4)
_cell_length_c 25.524(9)
_cell_measurement_temperature 188(2)
_cell_volume 6088(3)
_computing_cell_refinement 'Bruker SMART'
_computing_data_collection 'Bruker SMART'
_computing_data_reduction 'Bruker SHELXTL'
_computing_molecular_graphics 'Bruker SHELXTL'
_computing_publication_material 'Bruker SHELXTL'
_computing_structure_refinement 'SHELXL-97 (Sheldrick, 1997)'
_computing_structure_solution 'SHELXS-97 (Sheldrick, 1990)'
_diffrn_ambient_temperature 188(2)
_diffrn_measured_fraction_theta_full 0.856
_diffrn_measured_fraction_theta_max 0.856
_diffrn_measurement_device_type 'CCD area detector'
_diffrn_measurement_method 'phi and omega scans'
_diffrn_radiation_monochromator graphite
_diffrn_radiation_source 'fine-focus sealed tube'
_diffrn_radiation_type MoK\a
_diffrn_radiation_wavelength 0.71073
_diffrn_reflns_av_R_equivalents 0.0331
_diffrn_reflns_av_sigmaI/netI 0.0467
_diffrn_reflns_limit_h_max 14
_diffrn_reflns_limit_h_min -10
_diffrn_reflns_limit_k_max 30
_diffrn_reflns_limit_k_min -28
_diffrn_reflns_limit_l_max 30
_diffrn_reflns_limit_l_min -33
_diffrn_reflns_number 36894
_diffrn_reflns_theta_full 28.28
_diffrn_reflns_theta_max 28.28
_diffrn_reflns_theta_min 1.48
_exptl_absorpt_coefficient_mu 3.023
_exptl_crystal_colour yellow
_exptl_crystal_density_diffrn 1.466
_exptl_crystal_density_method 'not measured'
_exptl_crystal_description block
_exptl_crystal_F_000 2702
_exptl_crystal_size_max 0.25
_exptl_crystal_size_mid 0.2
_exptl_crystal_size_min 0.15
_refine_diff_density_max 1.517
_refine_diff_density_min -2.164
_refine_diff_density_rms 0.128
_refine_ls_extinction_method none
_refine_ls_goodness_of_fit_ref 1.141
_refine_ls_hydrogen_treatment mixed
_refine_ls_matrix_type full
_refine_ls_number_parameters 1474
_refine_ls_number_reflns 25852
_refine_ls_number_restraints 0
_refine_ls_restrained_S_all 1.141
_refine_ls_R_factor_all 0.0682
_refine_ls_R_factor_gt 0.0520
_refine_ls_shift/su_max 0.004
_refine_ls_shift/su_mean 0.000
_refine_ls_structure_factor_coef Fsqd
_refine_ls_weighting_details 'calc w=1/[\s^2^(Fo^2^)+(0.1000P)^2^+0.0000P] where P=(Fo^2^+2Fc^2^)/3'
_refine_ls_weighting_scheme calc
_refine_ls_wR_factor_gt 0.1452
_refine_ls_wR_factor_ref 0.1603
_reflns_number_gt 21288
_reflns_number_total 25852
_reflns_threshold_expression >2sigma(I)
_cod_data_source_file ic020186y_09.cif
_cod_data_source_block FeTl_py
_cod_depositor_comments
;
The following automatic conversions were performed:

'_symmetry_cell_setting' value 'Triclinic' changed to 'triclinic'
according to the built-in table from CIF Core dictionary named
'cif_core.dic' version 2.4.1 from 2010-06-29.

Automatic conversion script
Id: cif_fix_values 1646 2011-03-28 12:23:43Z adriana 
;
_cod_database_code 4317997

loop_
_symmetry_equiv_pos_as_xyz
'x, y, z'
'-x, -y, -z'

loop_
_atom_site_label
_atom_site_type_symbol
_atom_site_fract_x
_atom_site_fract_y
_atom_site_fract_z
_atom_site_U_iso_or_equiv
_atom_site_adp_type
_atom_site_occupancy
_atom_site_symmetry_multiplicity
_atom_site_calc_flag
_atom_site_refinement_flags
_atom_site_disorder_assembly
_atom_site_disorder_group
Fe1 Fe 1.15988(6) 0.40347(3) 0.31993(3) 0.02855(15) Uani 1 1 d . . .
Fe2 Fe 0.83179(6) -0.05496(3) 0.21541(3) 0.02816(15) Uani 1 1 d . . .
Tl1 Tl 1.09393(2) 0.478100(9) 0.172926(9) 0.03732(7) Uani 1 1 d . . .
Tl2 Tl 0.963591(18) 0.031169(9) 0.288615(8) 0.03320(7) Uani 1 1 d . . .
N1 N 1.2186(4) 0.3729(2) 0.40065(19) 0.0372(10) Uani 1 1 d . . .
N2 N 0.7668(4) -0.1024(2) 0.16855(18) 0.0329(9) Uani 1 1 d . . .
O1 O 0.9829(4) 0.42495(15) 0.28472(17) 0.0381(9) Uani 1 1 d . . .
O2 O 1.0288(3) 0.33210(17) 0.33925(16) 0.0373(8) Uani 1 1 d . . .
O3 O 1.2117(4) 0.52926(17) 0.22203(17) 0.0395(9) Uani 1 1 d . . .
O4 O 1.1495(4) 0.49124(15) 0.31695(16) 0.0367(8) Uani 1 1 d . . .
O5 O 1.3103(3) 0.37027(16) 0.28437(16) 0.0360(8) Uani 1 1 d . . .
O6 O 1.2087(3) 0.37555(18) 0.21533(17) 0.0407(9) Uani 1 1 d . . .
O7 O 0.8467(4) 0.02542(16) 0.14463(17) 0.0386(9) Uani 1 1 d . . .
O8 O 0.8132(4) 0.06085(19) 0.21542(15) 0.0433(9) Uani 1 1 d . . .
O9 O 0.6890(3) -0.07046(16) 0.28103(15) 0.0340(8) Uani 1 1 d . . .
O10 O 0.8312(3) -0.06652(16) 0.33106(16) 0.0362(8) Uani 1 1 d . . .
O11 O 0.9671(3) -0.1245(2) 0.23688(17) 0.0435(10) Uani 1 1 d . . .
O12 O 1.0442(4) -0.03448(16) 0.21750(16) 0.0433(10) Uani 1 1 d . . .
Cl1 Cl 0.4719(2) 0.32302(14) -0.17954(14) 0.1056(9) Uani 1 1 d . . .
Cl2 Cl 0.6068(3) 0.29058(13) -0.08707(10) 0.1101(10) Uani 1 1 d . . .
Cl3 Cl 1.4059(3) 0.25011(15) 0.08586(16) 0.1228(10) Uani 1 1 d . . .
Cl4 Cl 1.2594(3) 0.25120(18) 0.00337(14) 0.1297(12) Uani 1 1 d . . .
C1Q C 0.7079(6) -0.0725(3) 0.1248(3) 0.0453(14) Uani 1 1 d . . .
H1QA H 0.6926 -0.0299 0.1157 0.054 Uiso 1 1 calc R . .
C1D C 0.3557(7) 0.0025(3) 0.0851(4) 0.0627(19) Uani 1 1 d . . .
H1DA H 0.3147 -0.0183 0.1244 0.094 Uiso 1 1 calc R . .
H1DB H 0.3896 -0.0279 0.0680 0.094 Uiso 1 1 calc R . .
H1DC H 0.2963 0.0288 0.0629 0.094 Uiso 1 1 calc R . .
C1E C 0.8221(7) 0.1883(3) 0.3302(4) 0.0622(19) Uani 1 1 d . . .
H1EA H 0.8126 0.2103 0.2904 0.093 Uiso 1 1 calc R . .
H1EB H 0.9097 0.1833 0.3327 0.093 Uiso 1 1 calc R . .
H1EC H 0.7818 0.2117 0.3538 0.093 Uiso 1 1 calc R . .
C1F C 1.1497(9) -0.0189(4) 0.4365(3) 0.084(3) Uani 1 1 d . . .
H1FA H 1.2229 0.0010 0.4376 0.125 Uiso 1 1 calc R . .
H1FB H 1.1228 -0.0502 0.4740 0.125 Uiso 1 1 calc R . .
H1FC H 1.0839 0.0115 0.4271 0.125 Uiso 1 1 calc R . .
C1A C 0.7421(9) 0.5820(4) 0.1174(4) 0.083(3) Uani 1 1 d . . .
H1AA H 0.7527 0.6123 0.0786 0.125 Uiso 1 1 calc R . .
H1AB H 0.6578 0.5844 0.1369 0.125 Uiso 1 1 calc R . .
H1AC H 0.7583 0.5410 0.1156 0.125 Uiso 1 1 calc R . .
C1P C 1.2260(8) 0.3133(3) 0.4292(3) 0.0601(19) Uani 1 1 d . . .
H1PA H 1.1965 0.2860 0.4150 0.072 Uiso 1 1 calc R . .
C1C C 1.0366(9) 0.4057(4) 0.0415(3) 0.072(2) Uani 1 1 d . . .
H1CA H 0.9889 0.4337 0.0139 0.108 Uiso 1 1 calc R . .
H1CB H 1.0493 0.3668 0.0350 0.108 Uiso 1 1 calc R . .
H1CC H 1.1164 0.4237 0.0367 0.108 Uiso 1 1 calc R . .
C1B C 1.3166(9) 0.5902(4) 0.0247(3) 0.084(3) Uani 1 1 d . . .
H1BA H 1.2910 0.5882 -0.0092 0.127 Uiso 1 1 calc R . .
H1BB H 1.3833 0.6195 0.0130 0.127 Uiso 1 1 calc R . .
H1BC H 1.2468 0.6034 0.0478 0.127 Uiso 1 1 calc R . .
C1S C 0.910(3) 0.5067(14) 0.4742(10) 0.148(14) Uani 0.50 1 d P . .
C2E C 0.7642(5) 0.1265(2) 0.3513(3) 0.0421(13) Uani 1 1 d . . .
C2D C 0.4599(5) 0.0415(3) 0.0850(3) 0.0452(14) Uani 1 1 d . . .
C2F C 1.1801(7) -0.0487(3) 0.3915(3) 0.0544(17) Uani 1 1 d . . .
C2Q C 0.6691(6) -0.1008(4) 0.0927(3) 0.0595(18) Uani 1 1 d . . .
H2QA H 0.6280 -0.0780 0.0620 0.071 Uiso 1 1 calc R . .
C2A C 0.8308(7) 0.5946(3) 0.1498(3) 0.0599(19) Uani 1 1 d . . .
C2P C 1.2754(8) 0.2891(3) 0.4795(3) 0.067(2) Uani 1 1 d . . .
H2PA H 1.2801 0.2461 0.4982 0.080 Uiso 1 1 calc R . .
C2B C 1.3606(6) 0.5283(3) 0.0594(3) 0.0554(17) Uani 1 1 d . . .
C2C C 0.9684(7) 0.3948(3) 0.1008(3) 0.0486(15) Uani 1 1 d . . .
C2S C 1.0000 0.5000 0.5000 0.081(4) Uani 1 2 d S . .
C3E C 0.7639(6) 0.0855(3) 0.4064(3) 0.0483(15) Uani 1 1 d . . .
H3EA H 0.8007 0.0967 0.4319 0.058 Uiso 1 1 calc R . .
C3D C 0.5327(6) 0.0758(3) 0.0343(3) 0.0501(15) Uani 1 1 d . . .
H3DA H 0.5185 0.0750 -0.0010 0.060 Uiso 1 1 calc R . .
C3F C 1.2953(7) -0.0437(4) 0.3579(3) 0.066(2) Uani 1 1 d . . .
H3FA H 1.3573 -0.0226 0.3642 0.079 Uiso 1 1 calc R . .
C3Q C 0.6899(7) -0.1624(4) 0.1052(3) 0.063(2) Uani 1 1 d . . .
H3QA H 0.6630 -0.1830 0.0837 0.075 Uiso 1 1 calc R . .
C3P C 1.3163(7) 0.3269(3) 0.5013(3) 0.0543(17) Uani 1 1 d . . .
H3PA H 1.3473 0.3114 0.5361 0.065 Uiso 1 1 calc R . .
C3B C 1.3614(7) 0.4790(4) 0.0428(3) 0.0632(19) Uani 1 1 d . . .
H3BA H 1.3359 0.4844 0.0078 0.076 Uiso 1 1 calc R . .
C3A C 0.9083(9) 0.6431(3) 0.1251(4) 0.077(3) Uani 1 1 d . . .
H3AA H 0.9075 0.6683 0.0865 0.092 Uiso 1 1 calc R . .
C3C C 0.8577(7) 0.4233(3) 0.1113(3) 0.0554(17) Uani 1 1 d . . .
H3CA H 0.8234 0.4504 0.0799 0.066 Uiso 1 1 calc R . .
C3S C 0.991(3) 0.4570(11) 0.5682(12) 0.114(8) Uani 0.50 1 d P . .
C4E C 0.7105(5) 0.0281(3) 0.4252(3) 0.0419(13) Uani 1 1 d . . .
H4EA H 0.7115 0.0010 0.4632 0.050 Uiso 1 1 calc R . .
C4Q C 0.7503(6) -0.1932(3) 0.1494(3) 0.0551(17) Uani 1 1 d . . .
H4QA H 0.7667 -0.2358 0.1592 0.066 Uiso 1 1 calc R . .
C4F C 1.3226(6) -0.0683(3) 0.3155(3) 0.0494(16) Uani 1 1 d . . .
H4FA H 1.4032 -0.0648 0.2938 0.059 Uiso 1 1 calc R . .
C4D C 0.6262(6) 0.1112(3) 0.0349(2) 0.0438(13) Uani 1 1 d . . .
H4DA H 0.6751 0.1346 -0.0001 0.053 Uiso 1 1 calc R . .
C4P C 1.3115(8) 0.3878(3) 0.4717(3) 0.072(2) Uani 1 1 d . . .
H4PA H 1.3419 0.4157 0.4850 0.086 Uiso 1 1 calc R . .
C4C C 0.7954(6) 0.4140(3) 0.1655(3) 0.0478(15) Uani 1 1 d . . .
H4CA H 0.7198 0.4349 0.1708 0.057 Uiso 1 1 calc R . .
C4B C 1.3986(7) 0.4208(3) 0.0758(3) 0.0519(15) Uani 1 1 d . . .
H4BA H 1.3982 0.3874 0.0634 0.062 Uiso 1 1 calc R . .
C4A C 0.9878(7) 0.6566(3) 0.1545(3) 0.0595(19) Uani 1 1 d . . .
H4AA H 1.0394 0.6911 0.1358 0.071 Uiso 1 1 calc R . .
C4S C 1.0812(13) 0.4309(10) 0.5957(6) 0.164(7) Uani 1 1 d . . .
C5D C 0.6493(5) 0.1130(2) 0.0858(2) 0.0343(11) Uani 1 1 d . . .
C5E C 0.6556(5) 0.0101(2) 0.3889(2) 0.0335(11) Uani 1 1 d . . .
C5Q C 0.7875(6) -0.1614(3) 0.1798(3) 0.0424(13) Uani 1 1 d . . .
H5QA H 0.8300 -0.1832 0.2103 0.051 Uiso 1 1 calc R . .
C5F C 1.2327(5) -0.0986(3) 0.3040(2) 0.0399(13) Uani 1 1 d . . .
C5C C 0.8420(5) 0.3737(2) 0.2131(2) 0.0374(12) Uani 1 1 d . . .
C5A C 0.9934(5) 0.6207(2) 0.2108(3) 0.0390(12) Uani 1 1 d . . .
C5B C 1.4362(5) 0.4123(3) 0.1271(2) 0.0391(12) Uani 1 1 d . . .
C5P C 1.2617(7) 0.4094(3) 0.4217(3) 0.0500(16) Uani 1 1 d . . .
H5PA H 1.2587 0.4523 0.4018 0.060 Uiso 1 1 calc R . .
C6D C 0.5758(5) 0.0777(3) 0.1363(2) 0.0386(12) Uani 1 1 d . . .
H6DA H 0.5895 0.0784 0.1717 0.046 Uiso 1 1 calc R . .
C6F C 1.1175(5) -0.1049(3) 0.3377(2) 0.0377(12) Uani 1 1 d . . .
H6FA H 1.0557 -0.1259 0.3311 0.045 Uiso 1 1 calc R . .
C6E C 0.6576(5) 0.0510(2) 0.3337(2) 0.0370(12) Uani 1 1 d . . .
H6EA H 0.6209 0.0401 0.3080 0.044 Uiso 1 1 calc R . .
C6A C 0.9172(5) 0.5706(3) 0.2357(3) 0.0446(14) Uani 1 1 d . . .
H6AA H 0.9209 0.5440 0.2736 0.053 Uiso 1 1 calc R . .
C6C C 0.9552(5) 0.3457(2) 0.2028(3) 0.0391(12) Uani 1 1 d . . .
H6CA H 0.9900 0.3187 0.2342 0.047 Uiso 1 1 calc R . .
C6B C 1.4382(6) 0.4620(3) 0.1436(3) 0.0440(13) Uani 1 1 d . . .
H6BA H 1.4647 0.4569 0.1783 0.053 Uiso 1 1 calc R . .
C7E C 0.7120(5) 0.1073(2) 0.3154(3) 0.0402(13) Uani 1 1 d . . .
H7EA H 0.7137 0.1337 0.2769 0.048 Uiso 1 1 calc R . .
C7D C 0.4835(5) 0.0419(3) 0.1359(3) 0.0440(14) Uani 1 1 d . . .
H7DA H 0.4361 0.0175 0.1709 0.053 Uiso 1 1 calc R . .
C7F C 1.0907(6) -0.0807(3) 0.3814(2) 0.0466(14) Uani 1 1 d . . .
H7FA H 1.0114 -0.0860 0.4045 0.056 Uiso 1 1 calc R . .
C7A C 0.8362(6) 0.5587(3) 0.2063(3) 0.0525(16) Uani 1 1 d . . .
H7AA H 0.7827 0.5250 0.2251 0.063 Uiso 1 1 calc R . .
C7C C 1.0183(6) 0.3562(3) 0.1477(3) 0.0447(14) Uani 1 1 d . . .
H7CA H 1.0959 0.3370 0.1419 0.054 Uiso 1 1 calc R . .
C7B C 1.4018(6) 0.5192(3) 0.1100(3) 0.0493(15) Uani 1 1 d . . .
H7BA H 1.4050 0.5529 0.1218 0.059 Uiso 1 1 calc R . .
C8E C 0.5991(5) -0.0511(2) 0.4103(2) 0.0329(11) Uani 1 1 d . . .
C8F C 1.2646(5) -0.1219(3) 0.2565(2) 0.0367(12) Uani 1 1 d . . .
C8D C 0.7450(5) 0.1536(2) 0.0850(2) 0.0320(11) Uani 1 1 d . . .
C8C C 0.7699(5) 0.3595(2) 0.2717(2) 0.0364(12) Uani 1 1 d . . .
C8B C 1.4690(5) 0.3489(3) 0.1645(2) 0.0369(12) Uani 1 1 d . . .
C8A C 1.0742(5) 0.6382(2) 0.2426(2) 0.0370(12) Uani 1 1 d . . .
C9D C 0.7471(5) 0.2154(2) 0.0481(2) 0.0394(12) Uani 1 1 d . . .
H9DA H 0.6882 0.2297 0.0235 0.047 Uiso 1 1 calc R . .
C9F C 1.3790(5) -0.1503(3) 0.2488(3) 0.0523(17) Uani 1 1 d . . .
H9FA H 1.4345 -0.1536 0.2739 0.063 Uiso 1 1 calc R . .
C9E C 0.5126(5) -0.0680(3) 0.4603(2) 0.0438(14) Uani 1 1 d . . .
H9EA H 0.4912 -0.0405 0.4803 0.053 Uiso 1 1 calc R . .
C9B C 1.5687(6) 0.3168(3) 0.1447(3) 0.0439(13) Uani 1 1 d . . .
H9BA H 1.6162 0.3351 0.1078 0.053 Uiso 1 1 calc R . .
C9C C 0.6442(6) 0.3487(3) 0.2808(3) 0.0457(14) Uani 1 1 d . . .
H9CA H 0.6061 0.3551 0.2488 0.055 Uiso 1 1 calc R . .
C9A C 1.0626(6) 0.6979(2) 0.2434(3) 0.0426(13) Uani 1 1 d . . .
H9AA H 1.0054 0.7255 0.2233 0.051 Uiso 1 1 calc R . .
C10E C 0.4571(6) -0.1246(3) 0.4814(3) 0.0481(15) Uani 1 1 d . . .
H10A H 0.3976 -0.1354 0.5155 0.058 Uiso 1 1 calc R . .
C10F C 1.4128(6) -0.1736(3) 0.2055(3) 0.0592(19) Uani 1 1 d . . .
H10B H 1.4892 -0.1945 0.2023 0.071 Uiso 1 1 calc R . .
C10D C 0.8317(6) 0.2549(3) 0.0470(3) 0.0464(14) Uani 1 1 d . . .
H10C H 0.8309 0.2962 0.0220 0.056 Uiso 1 1 calc R . .
C10B C 1.5975(6) 0.2588(3) 0.1788(3) 0.0462(14) Uani 1 1 d . . .
H10D H 1.6661 0.2376 0.1656 0.055 Uiso 1 1 calc R . .
C10C C 0.5742(6) 0.3291(3) 0.3342(3) 0.0535(16) Uani 1 1 d . . .
H10E H 0.4888 0.3228 0.3388 0.064 Uiso 1 1 calc R . .
C10A C 1.1329(6) 0.7168(2) 0.2728(3) 0.0455(14) Uani 1 1 d . . .
H10F H 1.1218 0.7568 0.2742 0.055 Uiso 1 1 calc R . .
C11F C 1.3370(6) -0.1665(3) 0.1674(3) 0.0479(15) Uani 1 1 d . . .
H11D H 1.3636 -0.1805 0.1365 0.057 Uiso 1 1 calc R . .
C11E C 0.4878(5) -0.1647(3) 0.4533(2) 0.0392(12) Uani 1 1 d . . .
H11E H 0.4496 -0.2034 0.4683 0.047 Uiso 1 1 calc R . .
C11D C 0.9188(5) 0.2351(2) 0.0823(3) 0.0411(13) Uani 1 1 d . . .
H11F H 0.9780 0.2627 0.0810 0.049 Uiso 1 1 calc R . .
C11A C 1.2205(6) 0.6775(2) 0.3006(3) 0.0405(13) Uani 1 1 d . . .
H11A H 1.2707 0.6913 0.3198 0.049 Uiso 1 1 calc R . .
C11B C 1.5276(5) 0.2313(3) 0.2321(3) 0.0407(13) Uani 1 1 d . . .
H11B H 1.5476 0.1907 0.2544 0.049 Uiso 1 1 calc R . .
C11C C 0.6286(5) 0.3186(3) 0.3819(3) 0.0462(14) Uani 1 1 d . . .
H11C H 0.5805 0.3040 0.4191 0.055 Uiso 1 1 calc R . .
C12F C 1.2201(5) -0.1390(2) 0.1730(2) 0.0330(11) Uani 1 1 d . . .
C12D C 0.9201(5) 0.1747(2) 0.1196(2) 0.0322(11) Uani 1 1 d . . .
C12E C 0.5746(4) -0.1501(2) 0.4026(2) 0.0308(10) Uani 1 1 d . . .
C12A C 1.2348(5) 0.6181(2) 0.3006(2) 0.0359(11) Uani 1 1 d . . .
C12B C 1.4281(5) 0.2616(2) 0.2539(2) 0.0324(11) Uani 1 1 d . . .
C12C C 0.7535(5) 0.3294(2) 0.3751(2) 0.0340(11) Uani 1 1 d . . .
C13F C 1.1837(5) -0.1177(2) 0.2181(2) 0.0299(10) Uani 1 1 d . . .
C13E C 0.6286(4) -0.0927(2) 0.3810(2) 0.0285(10) Uani 1 1 d . . .
C13D C 0.8321(5) 0.1334(2) 0.1219(2) 0.0294(10) Uani 1 1 d . . .
C13C C 0.8232(5) 0.3518(2) 0.3204(2) 0.0319(11) Uani 1 1 d . . .
C13A C 1.1613(5) 0.5983(2) 0.2716(2) 0.0324(11) Uani 1 1 d . . .
C13B C 1.3995(5) 0.3217(2) 0.2195(2) 0.0309(10) Uani 1 1 d . . .
C14E C 0.7241(5) -0.0750(2) 0.3269(2) 0.0304(10) Uani 1 1 d . . .
C14F C 1.0576(5) -0.0898(2) 0.2255(2) 0.0328(11) Uani 1 1 d . . .
C14D C 0.8313(4) 0.0692(2) 0.1631(2) 0.0299(10) Uani 1 1 d . . .
C14B C 1.2982(5) 0.3586(2) 0.2407(2) 0.0319(11) Uani 1 1 d . . .
C14C C 0.9525(5) 0.3700(2) 0.3135(2) 0.0315(11) Uani 1 1 d . . .
C14A C 1.1746(5) 0.5342(2) 0.2696(2) 0.0327(11) Uani 1 1 d . . .
C15E C 0.6076(5) -0.1977(2) 0.3761(2) 0.0291(10) Uani 1 1 d . . .
C15D C 1.0188(5) 0.1555(2) 0.1549(2) 0.0345(11) Uani 1 1 d . . .
C15F C 1.1445(5) -0.1309(2) 0.1284(2) 0.0325(11) Uani 1 1 d . . .
C15A C 1.3322(5) 0.5782(2) 0.3295(3) 0.0408(13) Uani 1 1 d . . .
C15B C 1.3539(5) 0.2288(2) 0.3110(2) 0.0325(11) Uani 1 1 d . . .
C15C C 0.8066(5) 0.3159(3) 0.4278(2) 0.0381(12) Uani 1 1 d . . .
C16D C 1.0445(6) 0.1910(3) 0.1851(3) 0.0481(15) Uani 1 1 d . . .
H16D H 0.9942 0.2257 0.1852 0.058 Uiso 1 1 calc R . .
C16F C 1.1352(5) -0.1776(3) 0.1080(2) 0.0403(13) Uani 1 1 d . . .
H16E H 1.1752 -0.2156 0.1240 0.048 Uiso 1 1 calc R . .
C16E C 0.5177(5) -0.2331(3) 0.3725(2) 0.0394(12) Uani 1 1 d . . .
H16F H 0.4340 -0.2263 0.3863 0.047 Uiso 1 1 calc R . .
C16C C 0.7955(6) 0.2577(3) 0.4694(3) 0.0457(14) Uani 1 1 d . . .
H16A H 0.7548 0.2272 0.4635 0.055 Uiso 1 1 calc R . .
C16A C 1.3477(7) 0.5777(3) 0.3827(3) 0.0535(16) Uani 1 1 d . . .
H16B H 1.2936 0.6006 0.4015 0.064 Uiso 1 1 calc R . .
C16B C 1.4122(6) 0.1911(3) 0.3550(3) 0.0466(14) Uani 1 1 d . . .
H16C H 1.4991 0.1870 0.3486 0.056 Uiso 1 1 calc R . .
C17E C 0.5478(6) -0.2779(3) 0.3493(3) 0.0466(14) Uani 1 1 d . . .
H17D H 0.4841 -0.3008 0.3467 0.056 Uiso 1 1 calc R . .
C17F C 1.0694(6) -0.1698(3) 0.0654(3) 0.0493(15) Uani 1 1 d . . .
H17E H 1.0648 -0.2028 0.0527 0.059 Uiso 1 1 calc R . .
C17D C 1.1413(7) 0.1767(3) 0.2145(3) 0.0563(17) Uani 1 1 d . . .
H17F H 1.1578 0.2022 0.2338 0.068 Uiso 1 1 calc R . .
C17C C 0.8423(7) 0.2435(3) 0.5190(3) 0.0567(17) Uani 1 1 d . . .
H17A H 0.8330 0.2033 0.5464 0.068 Uiso 1 1 calc R . .
C17B C 1.3441(7) 0.1590(3) 0.4085(3) 0.0528(16) Uani 1 1 d . . .
H17B H 1.3855 0.1336 0.4382 0.063 Uiso 1 1 calc R . .
C17A C 1.4450(8) 0.5427(3) 0.4082(4) 0.069(2) Uani 1 1 d . . .
H17C H 1.4557 0.5427 0.4442 0.083 Uiso 1 1 calc R . .
C18E C 0.6695(6) -0.2906(3) 0.3296(3) 0.0443(14) Uani 1 1 d . . .
C18D C 1.2150(6) 0.1254(3) 0.2166(3) 0.0428(13) Uani 1 1 d . . .
C18F C 1.0099(6) -0.1157(3) 0.0406(2) 0.0440(13) Uani 1 1 d . . .
C18C C 0.9027(7) 0.2863(3) 0.5299(3) 0.0565(17) Uani 1 1 d . . .
C18B C 1.2177(6) 0.1638(3) 0.4187(3) 0.0489(15) Uani 1 1 d . . .
C18A C 1.5235(8) 0.5090(3) 0.3827(4) 0.072(2) Uani 1 1 d . . .
C19F C 1.0157(5) -0.0696(3) 0.0621(2) 0.0383(12) Uani 1 1 d . . .
H19A H 0.9724 -0.0324 0.0472 0.046 Uiso 1 1 calc R . .
C19E C 0.7589(5) -0.2555(3) 0.3341(2) 0.0409(13) Uani 1 1 d . . .
H19E H 0.8428 -0.2633 0.3217 0.049 Uiso 1 1 calc R . .
C19D C 1.1894(5) 0.0891(3) 0.1878(2) 0.0371(12) Uani 1 1 d . . .
H19F H 1.2381 0.0536 0.1889 0.045 Uiso 1 1 calc R . .
C19B C 1.1603(6) 0.2009(2) 0.3745(3) 0.0427(13) Uani 1 1 d . . .
H19B H 1.0732 0.2046 0.3809 0.051 Uiso 1 1 calc R . .
C19A C 1.5079(7) 0.5095(3) 0.3306(4) 0.064(2) Uani 1 1 d . . .
H19C H 1.5618 0.4859 0.3126 0.077 Uiso 1 1 calc R . .
C19C C 0.9145(7) 0.3441(3) 0.4884(3) 0.0574(17) Uani 1 1 d . . .
H19D H 0.9570 0.3742 0.4942 0.069 Uiso 1 1 calc R . .
C20E C 0.7291(5) -0.2095(2) 0.3563(2) 0.0343(11) Uani 1 1 d . . .
H20B H 0.7924 -0.1857 0.3580 0.041 Uiso 1 1 calc R . .
C20F C 1.0826(5) -0.0763(2) 0.1046(2) 0.0334(11) Uani 1 1 d . . .
H20C H 1.0863 -0.0434 0.1175 0.040 Uiso 1 1 calc R . .
C20D C 1.0928(5) 0.1042(2) 0.1573(2) 0.0327(11) Uani 1 1 d . . .
H20D H 1.0771 0.0789 0.1376 0.039 Uiso 1 1 calc R . .
C20B C 1.2261(5) 0.2329(2) 0.3214(2) 0.0368(12) Uani 1 1 d . . .
H20A H 1.1840 0.2578 0.2918 0.044 Uiso 1 1 calc R . .
C20C C 0.8662(6) 0.3596(3) 0.4385(3) 0.0446(13) Uani 1 1 d . . .
H20E H 0.8739 0.4001 0.4116 0.054 Uiso 1 1 calc R . .
C20A C 1.4142(6) 0.5440(3) 0.3038(3) 0.0487(15) Uani 1 1 d . . .
H20H H 1.4062 0.5442 0.2673 0.058 Uiso 1 1 calc R . .
C21D C 1.3219(7) 0.1098(4) 0.2478(3) 0.064(2) Uani 1 1 d . . .
H21J H 1.3624 0.0724 0.2444 0.096 Uiso 1 1 calc R . .
H21K H 1.2925 0.1036 0.2882 0.096 Uiso 1 1 calc R . .
H21L H 1.3805 0.1434 0.2313 0.096 Uiso 1 1 calc R . .
C21E C 0.6995(8) -0.3393(3) 0.3039(4) 0.068(2) Uani 1 1 d . . .
H21M H 0.7886 -0.3421 0.2925 0.101 Uiso 1 1 calc R . .
H21N H 0.6602 -0.3291 0.2702 0.101 Uiso 1 1 calc R . .
H21O H 0.6691 -0.3786 0.3320 0.101 Uiso 1 1 calc R . .
C21F C 0.9430(7) -0.1063(3) -0.0080(3) 0.0554(17) Uani 1 1 d . . .
H21P H 0.9493 -0.1437 -0.0171 0.083 Uiso 1 1 calc R . .
H21Q H 0.9799 -0.0725 -0.0416 0.083 Uiso 1 1 calc R . .
H21R H 0.8564 -0.0968 0.0031 0.083 Uiso 1 1 calc R . .
C21C C 0.9599(10) 0.2709(5) 0.5822(3) 0.091(3) Uani 1 1 d . . .
H21A H 0.9430 0.2283 0.6067 0.136 Uiso 1 1 calc R . .
H21B H 0.9252 0.2978 0.6032 0.136 Uiso 1 1 calc R . .
H21C H 1.0489 0.2766 0.5709 0.136 Uiso 1 1 calc R . .
C21B C 1.1462(8) 0.1317(3) 0.4780(3) 0.068(2) Uani 1 1 d . . .
H21D H 1.0582 0.1399 0.4778 0.102 Uiso 1 1 calc R . .
H21E H 1.1719 0.1468 0.5052 0.102 Uiso 1 1 calc R . .
H21F H 1.1622 0.0876 0.4892 0.102 Uiso 1 1 calc R . .
C21A C 1.6276(10) 0.4708(5) 0.4107(6) 0.120(5) Uani 1 1 d . . .
H21G H 1.6263 0.4753 0.4475 0.180 Uiso 1 1 calc R . .
H21H H 1.7065 0.4848 0.3859 0.180 Uiso 1 1 calc R . .
H21I H 1.6169 0.4278 0.4168 0.180 Uiso 1 1 calc R . .
C1T C 0.6143(7) 0.3250(3) -0.1602(3) 0.065(2) Uani 1 1 d . . .
H1TA H 0.6768 0.3036 -0.1799 0.078 Uiso 1 1 calc R . .
H1TB H 0.6397 0.3679 -0.1725 0.078 Uiso 1 1 calc R . .
C2T C 1.3343(9) 0.2085(4) 0.0590(4) 0.082(3) Uani 1 1 d . . .
H2TA H 1.2737 0.1819 0.0902 0.099 Uiso 1 1 calc R . .
H2TB H 1.3960 0.1817 0.0455 0.099 Uiso 1 1 calc R . .

loop_
_atom_site_aniso_label
_atom_site_aniso_U_11
_atom_site_aniso_U_22
_atom_site_aniso_U_33
_atom_site_aniso_U_23
_atom_site_aniso_U_13
_atom_site_aniso_U_12
Fe1 0.0269(4) 0.0240(3) 0.0346(4) -0.0082(3) -0.0106(3) 0.0026(3)
Fe2 0.0276(4) 0.0292(4) 0.0283(4) -0.0116(3) -0.0047(3) 0.0022(3)
Tl1 0.04222(13) 0.03168(11) 0.03769(12) -0.00869(9) -0.01568(9) 0.00522(8)
Tl2 0.03383(12) 0.03635(12) 0.03349(12) -0.01428(9) -0.01210(8) 0.00059(8)
N1 0.046(3) 0.031(2) 0.035(2) -0.0101(19) -0.011(2) 0.0028(19)
N2 0.028(2) 0.041(2) 0.033(2) -0.0165(19) -0.0065(17) 0.0054(18)
O1 0.039(2) 0.0226(17) 0.052(2) -0.0091(16) -0.0156(17) 0.0012(15)
O2 0.0243(18) 0.043(2) 0.041(2) -0.0089(17) -0.0118(15) 0.0032(15)
O3 0.036(2) 0.034(2) 0.050(2) -0.0183(18) -0.0063(17) 0.0045(16)
O4 0.045(2) 0.0240(17) 0.044(2) -0.0125(16) -0.0150(17) 0.0022(15)
O5 0.0313(19) 0.036(2) 0.044(2) -0.0185(17) -0.0068(16) 0.0028(15)
O6 0.031(2) 0.040(2) 0.050(2) -0.0121(18) -0.0149(17) 0.0100(16)
O7 0.039(2) 0.0289(18) 0.051(2) -0.0103(17) -0.0236(18) 0.0043(15)
O8 0.035(2) 0.056(2) 0.0276(19) -0.0007(17) -0.0074(15) 0.0014(18)
O9 0.035(2) 0.0359(19) 0.0293(18) -0.0109(15) -0.0045(15) 0.0029(15)
O10 0.0248(18) 0.0341(19) 0.047(2) -0.0122(17) -0.0031(15) -0.0038(14)
O11 0.0229(19) 0.068(3) 0.053(2) -0.036(2) -0.0076(17) 0.0005(18)
O12 0.060(3) 0.0301(19) 0.034(2) -0.0076(16) -0.0092(18) 0.0202(18)
Cl1 0.0717(16) 0.111(2) 0.126(2) -0.0272(17) -0.0282(15) -0.0024(14)
Cl2 0.159(3) 0.1028(19) 0.0549(12) -0.0220(12) -0.0178(14) 0.0459(18)
Cl3 0.112(2) 0.125(2) 0.154(3) -0.059(2) -0.046(2) -0.0222(19)
Cl4 0.129(3) 0.164(3) 0.100(2) -0.042(2) -0.0434(19) 0.007(2)
C1Q 0.039(3) 0.054(4) 0.047(3) -0.019(3) -0.018(3) 0.007(3)
C1D 0.044(4) 0.066(5) 0.086(5) -0.031(4) -0.020(4) -0.009(3)
C1E 0.063(5) 0.042(4) 0.089(5) -0.035(4) -0.008(4) 0.000(3)
C1F 0.102(7) 0.109(7) 0.058(5) -0.044(5) -0.030(5) -0.001(6)
C1A 0.085(6) 0.065(5) 0.116(7) -0.032(5) -0.061(6) 0.017(4)
C1P 0.093(6) 0.034(3) 0.062(4) -0.015(3) -0.041(4) 0.007(3)
C1C 0.106(7) 0.068(5) 0.039(4) -0.014(3) -0.007(4) -0.019(4)
C1B 0.100(7) 0.055(5) 0.063(5) 0.010(4) -0.002(5) 0.020(4)
C1S 0.16(3) 0.17(3) 0.071(15) -0.021(16) 0.014(15) 0.09(2)
C2E 0.039(3) 0.032(3) 0.060(4) -0.026(3) -0.006(3) 0.012(2)
C2D 0.029(3) 0.045(3) 0.064(4) -0.020(3) -0.019(3) 0.008(2)
C2F 0.064(5) 0.067(4) 0.033(3) -0.013(3) -0.023(3) 0.004(3)
C2Q 0.049(4) 0.094(6) 0.047(4) -0.032(4) -0.022(3) 0.002(4)
C2A 0.068(5) 0.042(4) 0.084(5) -0.027(4) -0.043(4) 0.018(3)
C2P 0.106(7) 0.037(3) 0.056(4) -0.004(3) -0.042(4) 0.007(4)
C2B 0.053(4) 0.047(4) 0.046(4) 0.003(3) -0.006(3) 0.014(3)
C2C 0.067(4) 0.039(3) 0.044(3) -0.015(3) -0.011(3) -0.012(3)
C2S 0.144(15) 0.049(6) 0.054(7) -0.030(6) 0.000(8) -0.016(8)
C3E 0.050(4) 0.054(4) 0.054(4) -0.034(3) -0.011(3) 0.000(3)
C3D 0.043(3) 0.063(4) 0.051(4) -0.023(3) -0.021(3) 0.000(3)
C3F 0.067(5) 0.078(5) 0.050(4) -0.007(4) -0.028(4) -0.020(4)
C3Q 0.052(4) 0.097(6) 0.064(4) -0.058(4) -0.005(3) -0.017(4)
C3P 0.063(4) 0.055(4) 0.040(3) -0.004(3) -0.026(3) 0.005(3)
C3B 0.072(5) 0.065(5) 0.044(4) -0.010(3) -0.016(3) 0.014(4)
C3A 0.110(7) 0.044(4) 0.080(5) -0.005(4) -0.064(5) 0.008(4)
C3C 0.078(5) 0.049(4) 0.043(4) -0.010(3) -0.029(3) -0.005(3)
C3S 0.099(18) 0.103(17) 0.13(2) -0.050(16) 0.013(16) -0.009(14)
C4E 0.042(3) 0.052(3) 0.040(3) -0.027(3) -0.007(2) 0.002(3)
C4Q 0.050(4) 0.048(4) 0.078(5) -0.036(4) -0.006(3) -0.005(3)
C4F 0.034(3) 0.076(4) 0.037(3) -0.011(3) -0.014(2) -0.013(3)
C4D 0.040(3) 0.051(3) 0.034(3) -0.004(3) -0.012(2) -0.003(3)
C4P 0.099(6) 0.056(4) 0.073(5) -0.015(4) -0.051(5) -0.013(4)
C4C 0.048(4) 0.039(3) 0.057(4) -0.010(3) -0.027(3) 0.004(3)
C4B 0.064(4) 0.048(4) 0.043(3) -0.014(3) -0.014(3) 0.006(3)
C4A 0.078(5) 0.040(3) 0.058(4) -0.002(3) -0.032(4) -0.010(3)
C4S 0.079(9) 0.33(2) 0.115(10) -0.124(13) 0.020(7) -0.040(12)
C5D 0.026(3) 0.033(3) 0.042(3) -0.010(2) -0.010(2) 0.006(2)
C5E 0.028(3) 0.037(3) 0.039(3) -0.021(2) -0.003(2) 0.010(2)
C5Q 0.045(3) 0.036(3) 0.049(3) -0.016(3) -0.014(3) -0.002(2)
C5F 0.039(3) 0.042(3) 0.039(3) -0.005(2) -0.027(2) 0.008(2)
C5C 0.041(3) 0.030(3) 0.043(3) -0.007(2) -0.019(2) -0.007(2)
C5A 0.036(3) 0.029(3) 0.052(3) -0.013(2) -0.014(2) 0.008(2)
C5B 0.036(3) 0.043(3) 0.037(3) -0.013(2) -0.007(2) 0.003(2)
C5P 0.075(5) 0.032(3) 0.045(3) -0.006(3) -0.027(3) -0.008(3)
C6D 0.030(3) 0.047(3) 0.035(3) -0.009(2) -0.009(2) 0.004(2)
C6F 0.037(3) 0.040(3) 0.033(3) -0.004(2) -0.018(2) 0.002(2)
C6E 0.035(3) 0.036(3) 0.041(3) -0.013(2) -0.012(2) 0.011(2)
C6A 0.038(3) 0.038(3) 0.058(4) -0.018(3) -0.011(3) 0.006(2)
C6C 0.046(3) 0.027(3) 0.050(3) -0.013(2) -0.022(3) 0.002(2)
C6B 0.048(4) 0.040(3) 0.045(3) -0.015(3) -0.014(3) 0.003(3)
C7E 0.041(3) 0.030(3) 0.045(3) -0.011(2) -0.008(2) 0.014(2)
C7D 0.033(3) 0.040(3) 0.048(3) -0.005(3) -0.007(2) 0.011(2)
C7F 0.051(4) 0.053(4) 0.031(3) -0.006(3) -0.016(3) 0.006(3)
C7A 0.039(3) 0.045(3) 0.081(5) -0.033(3) -0.009(3) 0.005(3)
C7C 0.051(4) 0.036(3) 0.052(4) -0.018(3) -0.014(3) -0.003(3)
C7B 0.055(4) 0.043(3) 0.043(3) -0.011(3) 0.000(3) 0.000(3)
C8E 0.029(3) 0.039(3) 0.032(3) -0.016(2) -0.005(2) 0.005(2)
C8F 0.025(3) 0.042(3) 0.036(3) -0.004(2) -0.010(2) 0.007(2)
C8D 0.029(3) 0.034(3) 0.032(3) -0.010(2) -0.008(2) 0.008(2)
C8C 0.033(3) 0.028(3) 0.049(3) -0.011(2) -0.017(2) 0.001(2)
C8B 0.035(3) 0.040(3) 0.036(3) -0.012(2) -0.013(2) 0.005(2)
C8A 0.035(3) 0.029(3) 0.040(3) -0.007(2) -0.001(2) 0.002(2)
C9D 0.042(3) 0.035(3) 0.036(3) -0.005(2) -0.015(2) 0.011(2)
C9F 0.027(3) 0.069(4) 0.049(4) -0.003(3) -0.018(3) 0.013(3)
C9E 0.038(3) 0.060(4) 0.037(3) -0.025(3) -0.002(2) 0.003(3)
C9B 0.037(3) 0.052(4) 0.042(3) -0.017(3) -0.006(2) 0.004(3)
C9C 0.041(3) 0.039(3) 0.061(4) -0.013(3) -0.027(3) 0.003(2)
C9A 0.047(3) 0.026(3) 0.048(3) -0.008(2) -0.005(3) 0.007(2)
C10E 0.041(3) 0.062(4) 0.038(3) -0.021(3) 0.010(3) -0.006(3)
C10F 0.033(3) 0.072(5) 0.060(4) -0.016(4) -0.008(3) 0.032(3)
C10D 0.052(4) 0.025(3) 0.054(4) -0.003(3) -0.015(3) 0.004(2)
C10B 0.036(3) 0.051(4) 0.053(4) -0.023(3) -0.009(3) 0.014(3)
C10C 0.034(3) 0.053(4) 0.078(5) -0.025(3) -0.017(3) -0.001(3)
C10A 0.054(4) 0.025(3) 0.055(4) -0.016(3) -0.002(3) 0.000(2)
C11F 0.039(3) 0.048(3) 0.047(3) -0.013(3) -0.003(3) 0.020(3)
C11E 0.034(3) 0.043(3) 0.032(3) -0.007(2) 0.001(2) -0.002(2)
C11D 0.044(3) 0.029(3) 0.050(3) -0.011(2) -0.015(3) -0.001(2)
C11A 0.045(3) 0.030(3) 0.046(3) -0.012(2) -0.006(3) -0.003(2)
C11B 0.034(3) 0.041(3) 0.049(3) -0.017(3) -0.014(2) 0.011(2)
C11C 0.028(3) 0.049(3) 0.057(4) -0.015(3) -0.005(3) -0.003(2)
C12F 0.027(3) 0.030(2) 0.039(3) -0.010(2) -0.006(2) 0.007(2)
C12D 0.032(3) 0.028(2) 0.036(3) -0.012(2) -0.006(2) 0.004(2)
C12E 0.024(2) 0.036(3) 0.030(3) -0.009(2) -0.0045(19) 0.001(2)
C12A 0.035(3) 0.030(3) 0.042(3) -0.010(2) -0.005(2) -0.003(2)
C12B 0.027(3) 0.033(3) 0.042(3) -0.015(2) -0.015(2) 0.006(2)
C12C 0.023(2) 0.036(3) 0.045(3) -0.016(2) -0.009(2) 0.004(2)
C13F 0.028(2) 0.019(2) 0.037(3) -0.0002(19) -0.011(2) 0.0033(18)
C13E 0.019(2) 0.039(3) 0.027(2) -0.012(2) -0.0044(18) 0.0060(19)
C13D 0.032(3) 0.031(2) 0.024(2) -0.008(2) -0.0069(19) 0.002(2)
C13C 0.028(3) 0.023(2) 0.047(3) -0.010(2) -0.020(2) 0.0059(19)
C13A 0.039(3) 0.020(2) 0.033(3) -0.005(2) -0.003(2) 0.001(2)
C13B 0.029(3) 0.030(2) 0.038(3) -0.013(2) -0.016(2) 0.002(2)
C14E 0.031(3) 0.023(2) 0.035(3) -0.010(2) -0.001(2) 0.0051(19)
C14F 0.033(3) 0.043(3) 0.025(2) -0.015(2) -0.010(2) 0.010(2)
C14D 0.022(2) 0.029(2) 0.035(3) -0.006(2) -0.0094(19) -0.0010(19)
C14B 0.026(3) 0.028(2) 0.040(3) -0.010(2) -0.008(2) 0.0037(19)
C14C 0.029(3) 0.035(3) 0.038(3) -0.019(2) -0.013(2) 0.004(2)
C14A 0.029(3) 0.026(2) 0.048(3) -0.014(2) -0.017(2) 0.0042(19)
C15E 0.029(3) 0.030(2) 0.027(2) -0.006(2) -0.0075(19) 0.0019(19)
C15D 0.034(3) 0.029(3) 0.045(3) -0.016(2) -0.010(2) -0.002(2)
C15F 0.029(3) 0.032(3) 0.032(3) -0.009(2) 0.002(2) 0.002(2)
C15A 0.040(3) 0.027(3) 0.059(4) -0.016(3) -0.015(3) -0.002(2)
C15B 0.036(3) 0.023(2) 0.040(3) -0.012(2) -0.012(2) 0.004(2)
C15C 0.024(3) 0.046(3) 0.045(3) -0.018(3) -0.005(2) 0.004(2)
C16D 0.059(4) 0.039(3) 0.061(4) -0.027(3) -0.027(3) 0.007(3)
C16F 0.042(3) 0.037(3) 0.043(3) -0.021(3) 0.000(2) 0.003(2)
C16E 0.027(3) 0.041(3) 0.047(3) -0.009(3) -0.012(2) 0.000(2)
C16C 0.035(3) 0.048(3) 0.048(3) -0.010(3) -0.005(3) -0.002(3)
C16A 0.063(4) 0.033(3) 0.069(4) -0.020(3) -0.021(3) 0.000(3)
C16B 0.048(4) 0.038(3) 0.051(4) -0.008(3) -0.023(3) 0.005(3)
C17E 0.043(3) 0.043(3) 0.061(4) -0.021(3) -0.018(3) -0.007(3)
C17F 0.062(4) 0.047(3) 0.041(3) -0.023(3) 0.002(3) -0.003(3)
C17D 0.064(4) 0.053(4) 0.077(5) -0.042(4) -0.030(4) -0.001(3)
C17C 0.064(4) 0.057(4) 0.038(3) -0.004(3) -0.009(3) 0.000(3)
C17B 0.060(4) 0.040(3) 0.050(4) -0.004(3) -0.019(3) 0.009(3)
C17A 0.080(6) 0.049(4) 0.087(6) -0.015(4) -0.052(5) 0.006(4)
C18E 0.057(4) 0.032(3) 0.046(3) -0.014(3) -0.014(3) 0.003(3)
C18D 0.040(3) 0.043(3) 0.050(3) -0.015(3) -0.018(3) -0.006(2)
C18F 0.041(3) 0.056(4) 0.032(3) -0.014(3) 0.002(2) -0.010(3)
C18C 0.064(5) 0.068(5) 0.037(3) -0.018(3) -0.015(3) 0.015(4)
C18B 0.061(4) 0.033(3) 0.046(3) -0.007(3) -0.005(3) -0.007(3)
C18A 0.066(5) 0.043(4) 0.114(7) -0.019(4) -0.049(5) 0.007(3)
C19F 0.037(3) 0.047(3) 0.029(3) -0.012(2) -0.003(2) -0.001(2)
C19E 0.034(3) 0.040(3) 0.047(3) -0.016(3) -0.004(2) 0.006(2)
C19D 0.029(3) 0.041(3) 0.046(3) -0.019(2) -0.007(2) -0.002(2)
C19B 0.041(3) 0.032(3) 0.056(4) -0.017(3) -0.007(3) -0.003(2)
C19A 0.048(4) 0.046(4) 0.097(6) -0.022(4) -0.020(4) 0.005(3)
C19C 0.059(4) 0.065(4) 0.058(4) -0.028(4) -0.025(3) 0.007(3)
C20E 0.031(3) 0.030(3) 0.039(3) -0.009(2) -0.005(2) 0.000(2)
C20F 0.038(3) 0.031(3) 0.029(3) -0.009(2) -0.003(2) -0.002(2)
C20D 0.031(3) 0.035(3) 0.037(3) -0.018(2) -0.009(2) 0.000(2)
C20B 0.037(3) 0.032(3) 0.043(3) -0.014(2) -0.010(2) 0.002(2)
C20C 0.047(3) 0.043(3) 0.046(3) -0.017(3) -0.015(3) 0.008(3)
C20A 0.039(3) 0.035(3) 0.070(4) -0.013(3) -0.017(3) -0.001(2)
C21D 0.058(5) 0.069(5) 0.080(5) -0.030(4) -0.041(4) 0.004(4)
C21E 0.072(5) 0.060(5) 0.086(6) -0.044(4) -0.015(4) 0.005(4)
C21F 0.059(4) 0.076(5) 0.036(3) -0.025(3) -0.006(3) -0.012(3)
C21C 0.112(8) 0.119(8) 0.051(5) -0.029(5) -0.041(5) 0.014(6)
C21B 0.091(6) 0.044(4) 0.048(4) 0.001(3) 0.005(4) -0.006(4)
C21A 0.102(8) 0.090(7) 0.191(13) -0.048(8) -0.099(9) 0.039(6)
C1T 0.070(5) 0.056(4) 0.058(4) -0.013(3) -0.007(4) 0.015(4)
C2T 0.083(6) 0.056(5) 0.101(7) -0.013(5) -0.023(5) -0.017(4)

loop_
_atom_type_symbol
_atom_type_description
_atom_type_scat_dispersion_real
_atom_type_scat_dispersion_imag
_atom_type_scat_source
C C 0.0033 0.0016 'International Tables Vol C Tables 4.2.6.8 and 6.1.1.4'
H H 0.0000 0.0000 'International Tables Vol C Tables 4.2.6.8 and 6.1.1.4'
N N 0.0061 0.0033 'International Tables Vol C Tables 4.2.6.8 and 6.1.1.4'
O O 0.0106 0.0060 'International Tables Vol C Tables 4.2.6.8 and 6.1.1.4'
Fe Fe 0.3463 0.8444 'International Tables Vol C Tables 4.2.6.8 and 6.1.1.4'
Tl Tl -2.8358 9.6688 'International Tables Vol C Tables 4.2.6.8 and 6.1.1.4'
Cl Cl 0.1484 0.1585 'International Tables Vol C Tables 4.2.6.8 and 6.1.1.4'

loop_
_geom_angle_atom_site_label_1
_geom_angle_atom_site_label_2
_geom_angle_atom_site_label_3
_geom_angle
_geom_angle_site_symmetry_1
_geom_angle_site_symmetry_3
_geom_angle_publ_flag
O5 Fe1 O4 121.45(16) . . ?
O5 Fe1 N1 92.19(17) . . ?
O4 Fe1 N1 91.19(16) . . ?
O5 Fe1 O2 101.83(15) . . ?
O4 Fe1 O2 135.41(15) . . ?
N1 Fe1 O2 97.78(16) . . ?
O5 Fe1 O1 124.19(15) . . ?
O4 Fe1 O1 85.50(14) . . ?
N1 Fe1 O1 138.85(17) . . ?
O2 Fe1 O1 59.58(13) . . ?
O9 Fe2 O7 122.24(15) . . ?
O9 Fe2 O11 109.74(15) . . ?
O7 Fe2 O11 127.39(16) . . ?
O9 Fe2 N2 98.91(16) . . ?
O7 Fe2 N2 90.90(16) . . ?
O11 Fe2 N2 88.62(15) . . ?
O3 Tl1 O6 90.46(12) . . ?
O3 Tl1 O1 79.44(12) . . ?
O6 Tl1 O1 72.83(12) . . ?
O10 Tl2 O8 80.95(13) . . ?
O10 Tl2 O12 74.83(12) . . ?
O8 Tl2 O12 74.48(12) . . ?
C5P N1 C1P 116.7(5) . . ?
C5P N1 Fe1 123.9(4) . . ?
C1P N1 Fe1 118.9(4) . . ?
C5Q N2 C1Q 117.2(5) . . ?
C5Q N2 Fe2 121.7(4) . . ?
C1Q N2 Fe2 121.1(4) . . ?
C14C O1 Fe1 87.7(3) . . ?
C14C O1 Tl1 130.5(3) . . ?
Fe1 O1 Tl1 95.17(14) . . ?
C14C O2 Fe1 91.8(3) . . ?
C14A O3 Tl1 125.6(3) . . ?
C14A O4 Fe1 119.8(3) . . ?
C14B O5 Fe1 114.4(3) . . ?
C14B O6 Tl1 136.0(3) . . ?
C14D O7 Fe2 107.1(3) . . ?
C14D O8 Tl2 131.3(3) . . ?
C14E O9 Fe2 111.4(3) . . ?
C14E O10 Tl2 130.9(3) . . ?
C14F O11 Fe2 97.2(3) . . ?
C14F O12 Tl2 133.8(3) . . ?
N2 C1Q C2Q 122.7(6) . . ?
N1 C1P C2P 122.7(6) . . ?
C3E C2E C7E 117.0(5) . . ?
C3E C2E C1E 122.0(6) . . ?
C7E C2E C1E 121.0(6) . . ?
C7D C2D C3D 119.2(6) . . ?
C7D C2D C1D 119.9(6) . . ?
C3D C2D C1D 120.9(6) . . ?
C3F C2F C7F 117.7(6) . . ?
C3F C2F C1F 121.3(7) . . ?
C7F C2F C1F 121.0(7) . . ?
C1Q C2Q C3Q 119.6(6) . . ?
C3A C2A C7A 116.7(7) . . ?
C3A C2A C1A 121.2(7) . . ?
C7A C2A C1A 122.1(7) . . ?
C3P C2P C1P 120.0(6) . . ?
C3B C2B C7B 117.6(6) . . ?
C3B C2B C1B 121.8(7) . . ?
C7B C2B C1B 120.5(7) . . ?
C3C C2C C7C 117.7(6) . . ?
C3C C2C C1C 122.1(7) . . ?
C7C C2C C1C 120.1(7) . . ?
C2E C3E C4E 121.4(6) . . ?
C4D C3D C2D 120.2(6) . . ?
C4F C3F C2F 121.9(7) . . ?
C4Q C3Q C2Q 118.1(6) . . ?
C2P C3P C4P 117.6(6) . . ?
C2B C3B C4B 122.0(7) . . ?
C2A C3A C4A 122.3(7) . . ?
C4C C3C C2C 122.5(6) . . ?
C3E C4E C5E 120.9(6) . . ?
C3Q C4Q C5Q 119.0(6) . . ?
C3F C4F C5F 120.6(6) . . ?
C5D C4D C3D 121.1(6) . . ?
C3P C4P C5P 120.0(6) . . ?
C3C C4C C5C 120.7(6) . . ?
C5B C4B C3B 119.5(6) . . ?
C3A C4A C5A 121.1(7) . . ?
C4D C5D C6D 117.8(5) . . ?
C4D C5D C8D 119.9(5) . . ?
C6D C5D C8D 122.3(5) . . ?
C6E C5E C4E 117.4(5) . . ?
C6E C5E C8E 123.1(5) . . ?
C4E C5E C8E 119.5(5) . . ?
N2 C5Q C4Q 123.3(6) . . ?
C6F C5F C4F 118.3(6) . . ?
C6F C5F C8F 122.9(5) . . ?
C4F C5F C8F 118.8(6) . . ?
C6C C5C C4C 117.2(6) . . ?
C6C C5C C8C 121.9(5) . . ?
C4C C5C C8C 120.9(6) . . ?
C6A C5A C4A 117.0(6) . . ?
C6A C5A C8A 122.8(5) . . ?
C4A C5A C8A 120.1(5) . . ?
C6B C5B C4B 119.0(6) . . ?
C6B C5B C8B 121.4(5) . . ?
C4B C5B C8B 119.6(5) . . ?
N1 C5P C4P 122.9(6) . . ?
C7D C6D C5D 121.3(5) . . ?
C5F C6F C7F 120.8(6) . . ?
C7E C6E C5E 121.2(5) . . ?
C7A C6A C5A 121.1(6) . . ?
C7C C6C C5C 121.5(5) . . ?
C5B C6B C7B 120.5(6) . . ?
C6E C7E C2E 122.2(6) . . ?
C2D C7D C6D 120.4(6) . . ?
C6F C7F C2F 120.6(6) . . ?
C6A C7A C2A 121.8(7) . . ?
C6C C7C C2C 120.4(6) . . ?
C6B C7B C2B 121.4(6) . . ?
C9E C8E C13E 118.5(5) . . ?
C9E C8E C5E 119.2(5) . . ?
C13E C8E C5E 122.2(5) . . ?
C9F C8F C13F 117.8(5) . . ?
C9F C8F C5F 118.9(5) . . ?
C13F C8F C5F 123.3(5) . . ?
C13D C8D C9D 118.4(5) . . ?
C13D C8D C5D 122.0(5) . . ?
C9D C8D C5D 119.5(5) . . ?
C9C C8C C13C 117.5(5) . . ?
C9C C8C C5C 118.8(5) . . ?
C13C C8C C5C 123.6(5) . . ?
C9B C8B C13B 119.8(5) . . ?
C9B C8B C5B 120.1(5) . . ?
C13B C8B C5B 120.1(5) . . ?
C9A C8A C13A 118.7(5) . . ?
C9A C8A C5A 117.8(5) . . ?
C13A C8A C5A 123.5(5) . . ?
C10D C9D C8D 121.5(5) . . ?
C10F C9F C8F 121.3(6) . . ?
C10E C9E C8E 120.9(5) . . ?
C10B C9B C8B 119.8(6) . . ?
C10C C9C C8C 122.3(6) . . ?
C10A C9A C8A 120.9(5) . . ?
C11E C10E C9E 120.0(5) . . ?
C11F C10F C9F 120.2(5) . . ?
C9D C10D C11D 120.2(5) . . ?
C9B C10B C11B 120.6(5) . . ?
C9C C10C C11C 119.8(6) . . ?
C9A C10A C11A 120.2(5) . . ?
C10F C11F C12F 121.4(6) . . ?
C10E C11E C12E 121.6(5) . . ?
C10D C11D C12D 120.4(5) . . ?
C12A C11A C10A 120.4(6) . . ?
C10B C11B C12B 121.6(5) . . ?
C10C C11C C12C 120.1(6) . . ?
C13F C12F C11F 118.4(5) . . ?
C13F C12F C15F 123.3(4) . . ?
C11F C12F C15F 118.2(5) . . ?
C11D C12D C13D 120.1(5) . . ?
C11D C12D C15D 117.8(5) . . ?
C13D C12D C15D 122.0(4) . . ?
C13E C12E C11E 118.1(5) . . ?
C13E C12E C15E 123.7(4) . . ?
C11E C12E C15E 118.1(5) . . ?
C11A C12A C13A 119.4(5) . . ?
C11A C12A C15A 118.4(5) . . ?
C13A C12A C15A 122.1(5) . . ?
C11B C12B C13B 118.1(5) . . ?
C11B C12B C15B 119.1(5) . . ?
C13B C12B C15B 122.8(5) . . ?
C13C C12C C11C 119.7(5) . . ?
C13C C12C C15C 122.8(5) . . ?
C11C C12C C15C 117.5(5) . . ?
C12F C13F C8F 120.7(5) . . ?
C12F C13F C14F 118.9(4) . . ?
C8F C13F C14F 120.3(5) . . ?
C12E C13E C8E 120.9(4) . . ?
C12E C13E C14E 120.2(4) . . ?
C8E C13E C14E 118.8(5) . . ?
C12D C13D C8D 119.2(5) . . ?
C12D C13D C14D 120.1(4) . . ?
C8D C13D C14D 120.7(5) . . ?
C12C C13C C8C 120.4(5) . . ?
C12C C13C C14C 119.1(4) . . ?
C8C C13C C14C 120.5(5) . . ?
C12A C13A C8A 120.4(5) . . ?
C12A C13A C14A 121.4(5) . . ?
C8A C13A C14A 118.2(5) . . ?
C8B C13B C12B 120.0(5) . . ?
C8B C13B C14B 118.4(5) . . ?
C12B C13B C14B 121.5(5) . . ?
O10 C14E O9 125.3(5) . . ?
O10 C14E C13E 117.5(5) . . ?
O9 C14E C13E 117.2(5) . . ?
O12 C14F O11 122.2(5) . . ?
O12 C14F C13F 120.8(5) . . ?
O11 C14F C13F 116.9(5) . . ?
O8 C14D O7 122.4(5) . . ?
O8 C14D C13D 117.9(5) . . ?
O7 C14D C13D 119.7(4) . . ?
O6 C14B O5 124.3(5) . . ?
O6 C14B C13B 119.3(5) . . ?
O5 C14B C13B 116.4(4) . . ?
O2 C14C O1 120.4(5) . . ?
O2 C14C C13C 120.3(5) . . ?
O1 C14C C13C 119.1(4) . . ?
O3 C14A O4 126.7(5) . . ?
O3 C14A C13A 117.3(5) . . ?
O4 C14A C13A 115.9(5) . . ?
C16E C15E C20E 118.0(5) . . ?
C16E C15E C12E 120.8(5) . . ?
C20E C15E C12E 121.2(5) . . ?
C20D C15D C16D 117.2(5) . . ?
C20D C15D C12D 122.4(5) . . ?
C16D C15D C12D 120.3(5) . . ?
C16F C15F C20F 117.4(5) . . ?
C16F C15F C12F 120.8(5) . . ?
C20F C15F C12F 121.8(5) . . ?
C20A C15A C16A 118.1(6) . . ?
C20A C15A C12A 122.2(6) . . ?
C16A C15A C12A 119.6(5) . . ?
C16B C15B C20B 118.2(5) . . ?
C16B C15B C12B 119.8(5) . . ?
C20B C15B C12B 121.9(5) . . ?
C16C C15C C20C 117.2(6) . . ?
C16C C15C C12C 119.7(5) . . ?
C20C C15C C12C 123.1(5) . . ?
C17D C16D C15D 121.4(6) . . ?
C17F C16F C15F 121.4(6) . . ?
C17E C16E C15E 121.0(5) . . ?
C17C C16C C15C 121.6(6) . . ?
C15A C16A C17A 119.1(7) . . ?
C15B C16B C17B 120.7(6) . . ?
C16E C17E C18E 121.7(5) . . ?
C16F C17F C18F 121.9(6) . . ?
C16D C17D C18D 121.1(5) . . ?
C16C C17C C18C 121.7(6) . . ?
C18B C17B C16B 120.9(6) . . ?
C18A C17A C16A 122.1(8) . . ?
C19E C18E C17E 116.8(5) . . ?
C19E C18E C21E 122.7(6) . . ?
C17E C18E C21E 120.5(6) . . ?
C19D C18D C17D 118.3(5) . . ?
C19D C18D C21D 120.2(6) . . ?
C17D C18D C21D 121.5(6) . . ?
C17F C18F C19F 116.7(6) . . ?
C17F C18F C21F 121.7(6) . . ?
C19F C18F C21F 121.5(6) . . ?
C19C C18C C17C 116.9(6) . . ?
C19C C18C C21C 120.4(8) . . ?
C17C C18C C21C 122.6(8) . . ?
C17B C18B C19B 118.1(6) . . ?
C17B C18B C21B 120.0(6) . . ?
C19B C18B C21B 121.8(7) . . ?
C17A C18A C19A 118.7(7) . . ?
C17A C18A C21A 121.8(9) . . ?
C19A C18A C21A 119.5(9) . . ?
C20F C19F C18F 122.2(6) . . ?
C20E C19E C18E 121.8(5) . . ?
C18D C19D C20D 120.6(5) . . ?
C20B C19B C18B 121.7(6) . . ?
C18A C19A C20A 121.0(7) . . ?
C18C C19C C20C 122.1(7) . . ?
C19E C20E C15E 120.6(5) . . ?
C19F C20F C15F 120.3(5) . . ?
C15D C20D C19D 121.5(5) . . ?
C19B C20B C15B 120.4(5) . . ?
C19C C20C C15C 120.4(6) . . ?
C15A C20A C19A 121.0(7) . . ?
Cl2 C1T Cl1 111.1(5) . . ?
Cl3 C2T Cl4 114.9(5) . . ?

loop_
_geom_bond_atom_site_label_1
_geom_bond_atom_site_label_2
_geom_bond_distance
_geom_bond_site_symmetry_2
_geom_bond_publ_flag
Fe1 O5 1.984(4) . ?
Fe1 O4 2.031(3) . ?
Fe1 N1 2.134(5) . ?
Fe1 O2 2.168(4) . ?
Fe1 O1 2.259(4) . ?
Fe2 O9 2.021(4) . ?
Fe2 O7 2.079(4) . ?
Fe2 O11 2.118(4) . ?
Fe2 N2 2.151(4) . ?
Tl1 O3 2.589(4) . ?
Tl1 O6 2.595(4) . ?
Tl1 O1 2.746(4) . ?
Tl2 O10 2.598(3) . ?
Tl2 O8 2.612(4) . ?
Tl2 O12 2.766(4) . ?
N1 C5P 1.323(7) . ?
N1 C1P 1.328(7) . ?
N2 C5Q 1.318(7) . ?
N2 C1Q 1.344(7) . ?
O1 C14C 1.268(6) . ?
O2 C14C 1.268(6) . ?
O3 C14A 1.249(7) . ?
O4 C14A 1.261(6) . ?
O5 C14B 1.274(6) . ?
O6 C14B 1.248(6) . ?
O7 C14D 1.265(6) . ?
O8 C14D 1.256(6) . ?
O9 C14E 1.269(6) . ?
O10 C14E 1.252(6) . ?
O11 C14F 1.268(7) . ?
O12 C14F 1.242(6) . ?
Cl1 C1T 1.752(9) . ?
Cl2 C1T 1.732(8) . ?
Cl3 C2T 1.698(9) . ?
Cl4 C2T 1.730(9) . ?
C1Q C2Q 1.369(9) . ?
C1D C2D 1.533(8) . ?
C1E C2E 1.506(8) . ?
C1F C2F 1.524(10) . ?
C1A C2A 1.510(10) . ?
C1P C2P 1.399(9) . ?
C1C C2C 1.497(9) . ?
C1B C2B 1.502(9) . ?
C2E C3E 1.387(9) . ?
C2E C7E 1.388(9) . ?
C2D C7D 1.377(9) . ?
C2D C3D 1.389(9) . ?
C2F C3F 1.383(10) . ?
C2F C7F 1.406(9) . ?
C2Q C3Q 1.375(11) . ?
C2A C3A 1.366(11) . ?
C2A C7A 1.393(10) . ?
C2P C3P 1.352(9) . ?
C2B C3B 1.368(10) . ?
C2B C7B 1.392(10) . ?
C2C C3C 1.378(10) . ?
C2C C7C 1.395(9) . ?
C3E C4E 1.398(9) . ?
C3D C4D 1.389(8) . ?
C3F C4F 1.378(10) . ?
C3Q C4Q 1.366(10) . ?
C3P C4P 1.357(9) . ?
C3B C4B 1.398(9) . ?
C3A C4A 1.385(10) . ?
C3C C4C 1.369(10) . ?
C3S C4S 1.32(3) . ?
C4E C5E 1.399(7) . ?
C4Q C5Q 1.388(8) . ?
C4F C5F 1.402(8) . ?
C4D C5D 1.387(8) . ?
C4P C5P 1.396(9) . ?
C4C C5C 1.403(8) . ?
C4B C5B 1.389(8) . ?
C4A C5A 1.389(9) . ?
C5D C6D 1.395(8) . ?
C5D C8D 1.478(7) . ?
C5E C6E 1.384(7) . ?
C5E C8E 1.487(7) . ?
C5F C6F 1.383(8) . ?
C5F C8F 1.478(8) . ?
C5C C6C 1.395(8) . ?
C5C C8C 1.487(8) . ?
C5A C6A 1.386(8) . ?
C5A C8A 1.488(8) . ?
C5B C6B 1.381(8) . ?
C5B C8B 1.510(8) . ?
C6D C7D 1.383(8) . ?
C6F C7F 1.400(8) . ?
C6E C7E 1.382(8) . ?
C6A C7A 1.379(9) . ?
C6C C7C 1.389(9) . ?
C6B C7B 1.382(8) . ?
C8E C9E 1.390(7) . ?
C8E C13E 1.416(7) . ?
C8F C9F 1.398(8) . ?
C8F C13F 1.424(7) . ?
C8D C13D 1.412(7) . ?
C8D C9D 1.415(7) . ?
C8C C9C 1.399(8) . ?
C8C C13C 1.423(7) . ?
C8B C9B 1.405(8) . ?
C8B C13B 1.410(7) . ?
C8A C9A 1.404(7) . ?
C8A C13A 1.409(7) . ?
C9D C10D 1.365(8) . ?
C9F C10F 1.380(10) . ?
C9E C10E 1.388(9) . ?
C9B C10B 1.375(8) . ?
C9C C10C 1.368(9) . ?
C9A C10A 1.378(9) . ?
C10E C11E 1.366(8) . ?
C10F C11F 1.362(9) . ?
C10D C11D 1.384(8) . ?
C10B C11B 1.382(8) . ?
C10C C11C 1.395(9) . ?
C10A C11A 1.394(8) . ?
C11F C12F 1.406(7) . ?
C11E C12E 1.405(7) . ?
C11D C12D 1.393(7) . ?
C11A C12A 1.392(7) . ?
C11B C12B 1.400(7) . ?
C11C C12C 1.396(7) . ?
C12F C13F 1.396(7) . ?
C12F C15F 1.490(7) . ?
C12D C13D 1.412(7) . ?
C12D C15D 1.489(7) . ?
C12E C13E 1.397(7) . ?
C12E C15E 1.492(7) . ?
C12A C13A 1.404(7) . ?
C12A C15A 1.493(8) . ?
C12B C13B 1.414(7) . ?
C12B C15B 1.493(8) . ?
C12C C13C 1.395(7) . ?
C12C C15C 1.491(8) . ?
C13F C14F 1.504(7) . ?
C13E C14E 1.516(7) . ?
C13D C14D 1.494(7) . ?
C13C C14C 1.492(7) . ?
C13A C14A 1.519(7) . ?
C13B C14B 1.501(7) . ?
C15E C16E 1.387(7) . ?
C15E C20E 1.389(7) . ?
C15D C20D 1.391(7) . ?
C15D C16D 1.399(7) . ?
C15F C16F 1.391(7) . ?
C15F C20F 1.392(7) . ?
C15A C20A 1.393(9) . ?
C15A C16A 1.395(9) . ?
C15B C16B 1.387(7) . ?
C15B C20B 1.394(7) . ?
C15C C16C 1.392(8) . ?
C15C C20C 1.397(8) . ?
C16D C17D 1.379(9) . ?
C16F C17F 1.375(9) . ?
C16E C17E 1.373(8) . ?
C16C C17C 1.376(9) . ?
C16A C17A 1.415(9) . ?
C16B C17B 1.399(9) . ?
C17E C18E 1.396(9) . ?
C17F C18F 1.376(9) . ?
C17D C18D 1.391(9) . ?
C17C C18C 1.387(10) . ?
C17B C18B 1.380(10) . ?
C17A C18A 1.360(12) . ?
C18E C19E 1.388(8) . ?
C18E C21E 1.501(9) . ?
C18D C19D 1.386(8) . ?
C18D C21D 1.502(8) . ?
C18F C19F 1.390(8) . ?
C18F C21F 1.506(9) . ?
C18C C19C 1.386(10) . ?
C18C C21C 1.503(10) . ?
C18B C19B 1.382(9) . ?
C18B C21B 1.515(9) . ?
C18A C19A 1.369(12) . ?
C18A C21A 1.528(11) . ?
C19F C20F 1.384(7) . ?
C19E C20E 1.383(7) . ?
C19D C20D 1.393(7) . ?
C19B C20B 1.382(8) . ?
C19A C20A 1.393(9) . ?
C19C C20C 1.390(9) . ?
